data_7216903
loop_
_publ_author_name
'Aburel, Pompiliu S.'
'R\/omming, Christian'
'Ma, Kuangbiao'
'Undheim, Kjell'

_publ_section_title
;
 Synthesis of \a-hydroxy and \a-oxospiranes through
 ruthenium(II)-catalyzed ring-closing metathesis
;
_journal_issue 12
_journal_name_full 'Journal of the Chemical Society, Perkin Transactions 1'
_journal_page_first 1458
_journal_paper_doi 10.1039/b101462p
_journal_year 2001
_chemical_formula_sum 'C20 H23 N O6'
_chemical_formula_weight 373.39
_chemical_name_systematic
; 
cis-8,8-ethylenedioxospiro[4,6]undecan-4-en-1-yl p-nitrobenzoate
;
_space_group_IT_number 14
_symmetry_space_group_name_Hall '-P 2ybc'
_symmetry_space_group_name_H-M 'P 1 21/c 1'
_atom_sites_solution_hydrogens geom
_atom_sites_solution_primary direct
_atom_sites_solution_secondary difmap
_audit_creation_method SHELXL-97
_cell_angle_alpha 90.00
_cell_angle_beta 109.515(4)
_cell_angle_gamma 90.00
_cell_formula_units_Z 4
_cell_length_a 19.2045(19)
_cell_length_b 6.5910(7)
_cell_length_c 15.0144(15)
_cell_measurement_temperature 150(2)
_cell_volume 1791.3(3)
_computing_structure_refinement 'SHELXL-97 (Sheldrick, 1997)'
_computing_structure_solution 'SHELXS-97 (Sheldrick, 1990)'
_diffrn_ambient_temperature 150(2)
_diffrn_measured_fraction_theta_full 1.000
_diffrn_measured_fraction_theta_max 1.000
_diffrn_radiation_monochromator graphite
_diffrn_radiation_source 'fine-focus sealed tube'
_diffrn_radiation_type MoK\a
_diffrn_radiation_wavelength 0.71073
_diffrn_reflns_av_R_equivalents 0.0573
_diffrn_reflns_av_sigmaI/netI 0.0324
_diffrn_reflns_limit_h_max 24
_diffrn_reflns_limit_h_min -25
_diffrn_reflns_limit_k_max 8
_diffrn_reflns_limit_k_min -8
_diffrn_reflns_limit_l_max 19
_diffrn_reflns_limit_l_min -20
_diffrn_reflns_number 26933
_diffrn_reflns_theta_full 28.28
_diffrn_reflns_theta_max 28.28
_diffrn_reflns_theta_min 2.25
_exptl_absorpt_coefficient_mu 0.102
_exptl_crystal_density_diffrn 1.385
_exptl_crystal_density_method 'not measured'
_exptl_crystal_F_000 792
_exptl_crystal_size_max 0.5
_exptl_crystal_size_mid 0.2
_exptl_crystal_size_min 0.07
_refine_diff_density_max 0.328
_refine_diff_density_min -0.187
_refine_diff_density_rms 0.042
_refine_ls_extinction_method none
_refine_ls_goodness_of_fit_ref 1.025
_refine_ls_hydrogen_treatment mixed
_refine_ls_matrix_type full
_refine_ls_number_parameters 336
_refine_ls_number_reflns 4444
_refine_ls_number_restraints 0
_refine_ls_restrained_S_all 1.025
_refine_ls_R_factor_all 0.0688
_refine_ls_R_factor_gt 0.0437
_refine_ls_shift/su_max 0.001
_refine_ls_shift/su_mean 0.000
_refine_ls_structure_factor_coef Fsqd
_refine_ls_weighting_details 'calc w=1/[\s^2^(Fo^2^)+(0.0476P)^2^+0.5848P] where P=(Fo^2^+2Fc^2^)/3'
_refine_ls_weighting_scheme calc
_refine_ls_wR_factor_gt 0.0983
_refine_ls_wR_factor_ref 0.1076
_reflns_number_gt 3235
_reflns_number_total 4444
_reflns_threshold_expression >2sigma(I)
_cod_data_source_file b101462p.txt
_cod_data_source_block 43
_cod_original_sg_symbol_H-M P2(1)/c
_cod_database_code 7216903

loop_
_symmetry_equiv_pos_as_xyz
'x, y, z'
'-x, y+1/2, -z+1/2'
'-x, -y, -z'
'x, -y-1/2, z-1/2'

loop_
_atom_site_label
_atom_site_type_symbol
_atom_site_fract_x
_atom_site_fract_y
_atom_site_fract_z
_atom_site_U_iso_or_equiv
_atom_site_adp_type
_atom_site_occupancy
_atom_site_symmetry_multiplicity
_atom_site_calc_flag
O1 O 0.20619(6) -0.18394(16) 0.41499(8) 0.0304(3) Uani 1 1 d
O2 O 0.21634(6) -0.46816(17) 0.50413(7) 0.0309(3) Uani 1 1 d
O3 O 0.27503(5) -0.52366(15) 0.33842(7) 0.0235(2) Uani 1 1 d
O4 O 0.35331(6) -0.77370(17) 0.41328(9) 0.0368(3) Uani 1 1 d
O5 O 0.63193(6) -0.2050(2) 0.34008(9) 0.0396(3) Uani 1 1 d
O6 O 0.57422(6) 0.06894(18) 0.35424(9) 0.0363(3) Uani 1 1 d
N1 N 0.57893(7) -0.1160(2) 0.35028(9) 0.0286(3) Uani 1 1 d
C1 C 0.26830(11) -0.1579(3) 0.49978(12) 0.0390(4) Uani 1 1 d
H1A H 0.2680(12) -0.021(4) 0.5206(16) 0.054(6) Uiso 1 1 d
H1B H 0.3151(12) -0.188(3) 0.4846(15) 0.051(6) Uiso 1 1 d
C2 C 0.25678(10) -0.3124(3) 0.56703(12) 0.0347(4) Uani 1 1 d
H2A H 0.3032(11) -0.372(3) 0.6110(14) 0.039(5) Uiso 1 1 d
H2B H 0.2268(10) -0.258(3) 0.6031(13) 0.036(5) Uiso 1 1 d
C3 C 0.16820(8) -0.3644(2) 0.42414(11) 0.0249(3) Uani 1 1 d
C4 C 0.09368(10) -0.3154(3) 0.43733(15) 0.0409(4) Uani 1 1 d
H4A H 0.0775(12) -0.186(3) 0.4100(15) 0.051(6) Uiso 1 1 d
H4B H 0.0993(14) -0.302(4) 0.503(2) 0.076(8) Uiso 1 1 d
C5 C 0.04072(9) -0.4852(3) 0.38873(13) 0.0317(4) Uani 1 1 d
H5B H 0.0186(11) -0.552(3) 0.4285(15) 0.048(6) Uiso 1 1 d
H5A H -0.0023(12) -0.429(3) 0.3361(16) 0.053(6) Uiso 1 1 d
C6 C 0.08449(8) -0.6320(2) 0.34868(12) 0.0264(3) Uani 1 1 d
H6A H 0.1071(10) -0.746(3) 0.3964(14) 0.038(5) Uiso 1 1 d
H6B H 0.0525(11) -0.694(3) 0.2878(14) 0.042(5) Uiso 1 1 d
C7 C 0.14858(8) -0.5056(2) 0.33623(10) 0.0204(3) Uani 1 1 d
C8 C 0.12263(9) -0.3676(2) 0.24767(10) 0.0243(3) Uani 1 1 d
H8A H 0.0931(9) -0.257(3) 0.2621(12) 0.029(4) Uiso 1 1 d
H8B H 0.1663(9) -0.305(3) 0.2399(12) 0.025(4) Uiso 1 1 d
C9 C 0.07866(10) -0.4699(2) 0.15671(11) 0.0302(3) Uani 1 1 d
H9 H 0.0283(11) -0.426(3) 0.1256(13) 0.034(5) Uiso 1 1 d
C10 C 0.10431(10) -0.6166(3) 0.11627(12) 0.0344(4) Uani 1 1 d
H10 H 0.0705(11) -0.672(3) 0.0564(14) 0.040(5) Uiso 1 1 d
C11 C 0.17973(10) -0.7077(3) 0.15718(13) 0.0377(4) Uani 1 1 d
H11A H 0.1871(11) -0.813(3) 0.1152(15) 0.049(6) Uiso 1 1 d
H11B H 0.2184(12) -0.602(3) 0.1608(15) 0.050(6) Uiso 1 1 d
C12 C 0.19556(9) -0.7998(2) 0.25562(12) 0.0300(3) Uani 1 1 d
H12A H 0.2375(11) -0.888(3) 0.2689(13) 0.037(5) Uiso 1 1 d
H12B H 0.1537(10) -0.886(3) 0.2580(12) 0.033(5) Uiso 1 1 d
C13 C 0.21165(8) -0.6495(2) 0.33745(11) 0.0222(3) Uani 1 1 d
H13 H 0.2271(9) -0.721(3) 0.3972(13) 0.027(4) Uiso 1 1 d
C14 C 0.34177(8) -0.6074(2) 0.37704(11) 0.0257(3) Uani 1 1 d
C15 C 0.40207(8) -0.4721(2) 0.36944(10) 0.0232(3) Uani 1 1 d
C16 C 0.47192(8) -0.5576(2) 0.38804(11) 0.0261(3) Uani 1 1 d
H16 H 0.4799(10) -0.698(3) 0.4067(13) 0.036(5) Uiso 1 1 d
C17 C 0.52983(8) -0.4426(2) 0.38044(11) 0.0260(3) Uani 1 1 d
H17 H 0.5759(11) -0.505(3) 0.3920(13) 0.034(5) Uiso 1 1 d
C18 C 0.51698(8) -0.2398(2) 0.35715(10) 0.0241(3) Uani 1 1 d
C19 C 0.44863(8) -0.1489(2) 0.33984(11) 0.0271(3) Uani 1 1 d
H19 H 0.4415(10) -0.010(3) 0.3221(12) 0.032(5) Uiso 1 1 d
C20 C 0.39049(8) -0.2675(2) 0.34502(11) 0.0259(3) Uani 1 1 d
H20 H 0.3440(10) -0.211(3) 0.3355(13) 0.033(5) Uiso 1 1 d

loop_
_atom_site_aniso_label
_atom_site_aniso_U_11
_atom_site_aniso_U_22
_atom_site_aniso_U_33
_atom_site_aniso_U_23
_atom_site_aniso_U_13
_atom_site_aniso_U_12
O1 0.0348(6) 0.0216(5) 0.0296(6) -0.0004(4) 0.0038(5) -0.0067(5)
O2 0.0380(6) 0.0294(6) 0.0232(5) 0.0009(4) 0.0073(5) -0.0056(5)
O3 0.0195(5) 0.0193(5) 0.0325(6) 0.0016(4) 0.0096(4) -0.0008(4)
O4 0.0277(6) 0.0262(6) 0.0546(8) 0.0117(5) 0.0112(5) 0.0024(5)
O5 0.0247(6) 0.0452(7) 0.0526(8) 0.0015(6) 0.0177(5) -0.0003(5)
O6 0.0310(6) 0.0296(6) 0.0460(7) 0.0007(5) 0.0097(5) -0.0067(5)
N1 0.0215(6) 0.0335(7) 0.0284(7) -0.0002(6) 0.0052(5) -0.0036(5)
C1 0.0446(11) 0.0425(11) 0.0273(8) -0.0069(7) 0.0086(8) -0.0183(8)
C2 0.0347(9) 0.0383(10) 0.0282(8) -0.0060(7) 0.0067(7) -0.0060(8)
C3 0.0261(7) 0.0226(7) 0.0260(7) -0.0022(6) 0.0089(6) -0.0016(6)
C4 0.0313(9) 0.0486(12) 0.0458(11) -0.0190(9) 0.0168(8) -0.0011(8)
C5 0.0269(8) 0.0325(9) 0.0402(9) 0.0010(7) 0.0171(7) 0.0000(7)
C6 0.0236(7) 0.0269(8) 0.0311(8) -0.0019(6) 0.0123(6) -0.0063(6)
C7 0.0201(7) 0.0180(7) 0.0241(7) -0.0015(5) 0.0087(5) -0.0018(5)
C8 0.0235(7) 0.0207(7) 0.0281(8) -0.0001(6) 0.0080(6) -0.0001(6)
C9 0.0313(9) 0.0295(8) 0.0265(8) 0.0021(6) 0.0052(7) -0.0035(7)
C10 0.0424(10) 0.0344(9) 0.0256(8) -0.0024(7) 0.0102(7) -0.0085(7)
C11 0.0435(10) 0.0373(10) 0.0383(9) -0.0138(8) 0.0219(8) -0.0028(8)
C12 0.0283(8) 0.0197(7) 0.0430(9) -0.0057(6) 0.0130(7) 0.0005(6)
C13 0.0208(7) 0.0169(7) 0.0299(8) 0.0018(6) 0.0099(6) -0.0023(5)
C14 0.0235(7) 0.0230(8) 0.0306(8) -0.0010(6) 0.0092(6) 0.0011(6)
C15 0.0210(7) 0.0232(7) 0.0249(7) -0.0026(6) 0.0070(6) -0.0012(6)
C16 0.0251(8) 0.0232(8) 0.0285(7) -0.0011(6) 0.0070(6) 0.0022(6)
C17 0.0194(7) 0.0290(8) 0.0284(8) -0.0016(6) 0.0064(6) 0.0029(6)
C18 0.0202(7) 0.0273(8) 0.0243(7) -0.0033(6) 0.0066(6) -0.0044(6)
C19 0.0251(8) 0.0216(8) 0.0339(8) -0.0007(6) 0.0089(6) -0.0004(6)
C20 0.0198(7) 0.0237(7) 0.0340(8) -0.0015(6) 0.0086(6) 0.0021(6)

loop_
_atom_type_symbol
_atom_type_description
_atom_type_scat_dispersion_real
_atom_type_scat_dispersion_imag
_atom_type_scat_source
C C 0.0033 0.0016 'International Tables Vol C Tables 4.2.6.8 and 6.1.1.4'
H H 0.0000 0.0000 'International Tables Vol C Tables 4.2.6.8 and 6.1.1.4'
N N 0.0061 0.0033 'International Tables Vol C Tables 4.2.6.8 and 6.1.1.4'
O O 0.0106 0.0060 'International Tables Vol C Tables 4.2.6.8 and 6.1.1.4'

loop_
_geom_angle_atom_site_label_1
_geom_angle_atom_site_label_2
_geom_angle_atom_site_label_3
_geom_angle
C3 O1 C1 108.34(12)
C3 O2 C2 105.54(12)
C14 O3 C13 116.24(11)
O6 N1 O5 123.97(14)
O6 N1 C18 118.22(13)
O5 N1 C18 117.81(13)
O1 C1 C2 104.48(14)
O1 C1 H1A 108.0(14)
C2 C1 H1A 113.7(14)
O1 C1 H1B 108.2(12)
C2 C1 H1B 111.0(12)
H1A C1 H1B 111.1(18)
O2 C2 C1 102.21(13)
O2 C2 H2A 108.9(11)
C1 C2 H2A 114.3(11)
O2 C2 H2B 109.6(11)
C1 C2 H2B 111.8(11)
H2A C2 H2B 109.7(16)
O2 C3 O1 105.87(11)
O2 C3 C4 111.17(14)
O1 C3 C4 111.36(13)
O2 C3 C7 109.50(12)
O1 C3 C7 113.84(12)
C4 C3 C7 105.19(12)
C5 C4 C3 106.51(14)
C5 C4 H4A 112.5(13)
C3 C4 H4A 108.3(13)
C5 C4 H4B 112.8(15)
C3 C4 H4B 111.1(15)
H4A C4 H4B 106(2)
C4 C5 C6 106.62(13)
C4 C5 H5B 114.0(13)
C6 C5 H5B 111.9(13)
C4 C5 H5A 110.2(12)
C6 C5 H5A 109.9(12)
H5B C5 H5A 104.2(17)
C5 C6 C7 105.69(12)
C5 C6 H6A 110.4(10)
C7 C6 H6A 108.0(11)
C5 C6 H6B 111.5(11)
C7 C6 H6B 112.3(11)
H6A C6 H6B 108.9(15)
C13 C7 C6 108.79(11)
C13 C7 C8 113.56(12)
C6 C7 C8 112.24(12)
C13 C7 C3 113.17(12)
C6 C7 C3 101.34(11)
C8 C7 C3 107.12(11)
C9 C8 C7 115.98(12)
C9 C8 H8A 109.9(10)
C7 C8 H8A 106.8(10)
C9 C8 H8B 108.9(10)
C7 C8 H8B 107.8(10)
H8A C8 H8B 107.1(14)
C10 C9 C8 124.26(16)
C10 C9 H9 117.7(11)
C8 C9 H9 118.0(11)
C9 C10 C11 124.26(16)
C9 C10 H10 117.3(11)
C11 C10 H10 118.4(11)
C10 C11 C12 114.08(14)
C10 C11 H11A 110.3(12)
C12 C11 H11A 108.5(12)
C10 C11 H11B 109.9(12)
C12 C11 H11B 108.5(12)
H11A C11 H11B 105.1(17)
C13 C12 C11 116.16(13)
C13 C12 H12A 107.2(11)
C11 C12 H12A 108.9(11)
C13 C12 H12B 106.9(10)
C11 C12 H12B 111.1(10)
H12A C12 H12B 106.1(15)
O3 C13 C12 108.57(12)
O3 C13 C7 107.41(11)
C12 C13 C7 116.41(12)
O3 C13 H13 105.6(10)
C12 C13 H13 110.3(10)
C7 C13 H13 108.0(10)
O4 C14 O3 125.02(14)
O4 C14 C15 122.94(14)
O3 C14 C15 112.03(12)
C16 C15 C20 120.09(14)
C16 C15 C14 117.46(13)
C20 C15 C14 122.45(13)
C17 C16 C15 120.56(14)
C17 C16 H16 119.8(11)
C15 C16 H16 119.7(11)
C16 C17 C18 118.08(14)
C16 C17 H17 118.6(11)
C18 C17 H17 123.4(11)
C17 C18 C19 122.90(14)
C17 C18 N1 118.20(13)
C19 C18 N1 118.91(14)
C18 C19 C20 118.40(14)
C18 C19 H19 120.5(11)
C20 C19 H19 121.0(11)
C19 C20 C15 119.93(14)
C19 C20 H20 120.9(11)
C15 C20 H20 119.0(11)

loop_
_geom_bond_atom_site_label_1
_geom_bond_atom_site_label_2
_geom_bond_distance
O1 C3 1.4256(18)
O1 C1 1.435(2)
O2 C3 1.4223(19)
O2 C2 1.435(2)
O3 C14 1.3369(18)
O3 C13 1.4689(16)
O4 C14 1.2106(19)
O5 N1 1.2278(17)
O6 N1 1.2253(18)
N1 C18 1.4742(19)
C1 C2 1.501(3)
C1 H1A 0.96(2)
C1 H1B 1.02(2)
C2 H2A 0.99(2)
C2 H2B 0.98(2)
C3 C4 1.543(2)
C3 C7 1.555(2)
C4 C5 1.524(3)
C4 H4A 0.95(2)
C4 H4B 0.96(3)
C5 C6 1.530(2)
C5 H5B 0.95(2)
C5 H5A 1.00(2)
C6 C7 1.549(2)
C6 H6A 1.03(2)
C6 H6B 1.00(2)
C7 C13 1.5338(19)
C7 C8 1.550(2)
C8 C9 1.504(2)
C8 H8A 0.993(18)
C8 H8B 0.974(17)
C9 C10 1.321(2)
C9 H9 0.968(19)
C10 C11 1.497(3)
C10 H10 0.99(2)
C11 C12 1.531(3)
C11 H11A 0.98(2)
C11 H11B 1.01(2)
C12 C13 1.527(2)
C12 H12A 0.96(2)
C12 H12B 0.995(19)
C13 H13 0.968(18)
C14 C15 1.496(2)
C15 C16 1.394(2)
C15 C20 1.396(2)
C16 C17 1.382(2)
C16 H16 0.961(19)
C17 C18 1.383(2)
C17 H17 0.938(19)
C18 C19 1.386(2)
C19 C20 1.386(2)
C19 H19 0.952(19)
C20 H20 0.932(19)
